data_2233573
loop_
_publ_author_name
'He, Xiong'
'Wei, Xing Chuan'
'Tian, Yu Chang'
'Lai, Jia Xiong'

_publ_section_title
;
 Oxymatrinium tetrachloridoferrate(III)
;
_journal_coeditor_code MW2043
_journal_issue 2
_journal_name_full 'Acta Crystallographica Section E'
_journal_page_first m137
_journal_paper_doi 10.1107/S1600536812000281
_journal_volume 68
_journal_year 2012
_chemical_formula_iupac '(C15 H25 N2 O2) [Fe Cl4]'
_chemical_formula_moiety 'C15 H25 N2 O2 +, Cl4 Fe -'
_chemical_formula_sum 'C15 H25 Cl4 Fe N2 O2'
_chemical_formula_weight 463.02
_chemical_name_systematic
;
Oxymatrinium tetrachloridoferrate(III)
;
_space_group_IT_number 19
_symmetry_cell_setting orthorhombic
_symmetry_space_group_name_Hall 'P 2ac 2ab'
_symmetry_space_group_name_H-M 'P 21 21 21'
_atom_sites_solution_hydrogens geom
_atom_sites_solution_primary direct
_atom_sites_solution_secondary difmap
_audit_creation_method SHELXL-97
_cell_angle_alpha 90.00
_cell_angle_beta 90.00
_cell_angle_gamma 90.00
_cell_formula_units_Z 4
_cell_length_a 7.7919(4)
_cell_length_b 11.9518(6)
_cell_length_c 21.1315(10)
_cell_measurement_reflns_used 6437
_cell_measurement_temperature 173(2)
_cell_measurement_theta_max 27.05
_cell_measurement_theta_min 2.57
_cell_volume 1967.92(17)
_computing_cell_refinement 'SAINT-Plus (Bruker, 2003)'
_computing_data_collection 'SMART (Bruker, 2001)'
_computing_data_reduction 'SAINT-Plus (Bruker, 2003)'
_computing_molecular_graphics 'SHELXTL (Sheldrick, 2008)'
_computing_publication_material 'SHELXTL (Sheldrick, 2008)'
_computing_structure_refinement 'SHELXTL (Sheldrick, 2008)'
_computing_structure_solution 'SHELXTL (Sheldrick, 2008)'
_diffrn_ambient_temperature 173(2)
_diffrn_measured_fraction_theta_full 0.992
_diffrn_measured_fraction_theta_max 0.992
_diffrn_measurement_device_type 'Bruker SMART 1000 CCD'
_diffrn_measurement_method '\w scans'
_diffrn_radiation_monochromator graphite
_diffrn_radiation_source 'fine-focus sealed tube'
_diffrn_radiation_type MoK\a
_diffrn_radiation_wavelength 0.71073
_diffrn_reflns_av_R_equivalents 0.0197
_diffrn_reflns_av_sigmaI/netI 0.0318
_diffrn_reflns_limit_h_max 9
_diffrn_reflns_limit_h_min -9
_diffrn_reflns_limit_k_max 15
_diffrn_reflns_limit_k_min -7
_diffrn_reflns_limit_l_max 27
_diffrn_reflns_limit_l_min -23
_diffrn_reflns_number 9963
_diffrn_reflns_theta_full 27.08
_diffrn_reflns_theta_max 27.08
_diffrn_reflns_theta_min 1.93
_diffrn_standards_number 0
_exptl_absorpt_coefficient_mu 1.320
_exptl_absorpt_correction_T_max 0.7338
_exptl_absorpt_correction_T_min 0.5881
_exptl_absorpt_correction_type multi-scan
_exptl_absorpt_process_details '(SADABS; Sheldrick, 2004)'
_exptl_crystal_colour yellow
_exptl_crystal_density_diffrn 1.563
_exptl_crystal_density_method 'not measured'
_exptl_crystal_description prism
_exptl_crystal_F_000 956
_exptl_crystal_size_max 0.45
_exptl_crystal_size_mid 0.26
_exptl_crystal_size_min 0.25
_refine_diff_density_max 0.308
_refine_diff_density_min -0.279
_refine_ls_abs_structure_details 'Flack (1983), 1787 Friedel pairs'
_refine_ls_abs_structure_Flack 0.006(14)
_refine_ls_extinction_method none
_refine_ls_goodness_of_fit_ref 1.030
_refine_ls_hydrogen_treatment constr
_refine_ls_matrix_type full
_refine_ls_number_parameters 218
_refine_ls_number_reflns 4267
_refine_ls_number_restraints 0
_refine_ls_restrained_S_all 1.030
_refine_ls_R_factor_all 0.0317
_refine_ls_R_factor_gt 0.0260
_refine_ls_shift/su_max 0.001
_refine_ls_shift/su_mean 0.000
_refine_ls_structure_factor_coef Fsqd
_refine_ls_weighting_details 'calc w=1/[\s^2^(Fo^2^)+(0.0334P)^2^] where P=(Fo^2^+2Fc^2^)/3'
_refine_ls_weighting_scheme calc
_refine_ls_wR_factor_gt 0.0591
_refine_ls_wR_factor_ref 0.0614
_reflns_number_gt 3812
_reflns_number_total 4267
_reflns_threshold_expression I>2sigma(I)
_cod_data_source_file mw2043.cif
_cod_data_source_block I
_cod_database_code 2233573
_cod_database_fobs_code 2233573

loop_
_symmetry_equiv_pos_as_xyz
'x, y, z'
'-x+1/2, -y, z+1/2'
'-x, y+1/2, -z+1/2'
'x+1/2, -y+1/2, -z'

loop_
_atom_site_type_symbol
_atom_site_label
_atom_site_fract_x
_atom_site_fract_y
_atom_site_fract_z
_atom_site_U_iso_or_equiv
_atom_site_adp_type
_atom_site_calc_flag
_atom_site_refinement_flags
_atom_site_occupancy
_atom_site_symmetry_multiplicity
Fe Fe1 0.48378(4) 0.01347(2) 0.169548(12) 0.02484(8) Uani d . 1 1
Cl Cl1 0.48652(8) -0.12257(4) 0.23956(2) 0.03028(12) Uani d . 1 1
Cl Cl2 0.72310(9) 0.10944(6) 0.17647(3) 0.04546(17) Uani d . 1 1
Cl Cl3 0.25496(9) 0.11672(6) 0.18583(3) 0.04688(18) Uani d . 1 1
Cl Cl4 0.46744(8) -0.05810(5) 0.07447(2) 0.03739(14) Uani d . 1 1
N N1 1.1039(2) 0.60782(15) 0.13234(8) 0.0221(4) Uani d . 1 1
C C2 1.1716(3) 0.72196(19) 0.14985(10) 0.0276(5) Uani d . 1 1
H H2A 1.2898 0.7305 0.1334 0.033 Uiso calc R 1 1
H H2B 1.1759 0.7290 0.1965 0.033 Uiso calc R 1 1
C C3 1.0591(3) 0.81319(19) 0.12295(11) 0.0298(5) Uani d . 1 1
H H3A 1.0615 0.8094 0.0762 0.036 Uiso calc R 1 1
H H3B 1.1048 0.8870 0.1358 0.036 Uiso calc R 1 1
C C4 0.8751(3) 0.8018(2) 0.14585(11) 0.0325(5) Uani d . 1 1
H H4A 0.8030 0.8576 0.1237 0.039 Uiso calc R 1 1
H H4B 0.8708 0.8189 0.1917 0.039 Uiso calc R 1 1
C C5 0.8001(3) 0.68571(19) 0.13492(10) 0.0259(5) Uani d . 1 1
H H5 0.6964 0.6806 0.1627 0.031 Uiso calc R 1 1
C C6 0.9204(3) 0.59318(19) 0.15665(9) 0.0248(5) Uani d . 1 1
H H6 0.9271 0.5996 0.2038 0.030 Uiso calc R 1 1
C C7 0.8473(3) 0.47659(19) 0.14298(10) 0.0272(5) Uani d . 1 1
H H7 0.7408 0.4703 0.1692 0.033 Uiso calc R 1 1
C C8 0.9697(3) 0.38652(19) 0.16806(11) 0.0381(5) Uani d . 1 1
H H8A 0.9718 0.3896 0.2149 0.046 Uiso calc R 1 1
H H8B 0.9267 0.3118 0.1555 0.046 Uiso calc R 1 1
C C9 1.1505(3) 0.40203(19) 0.14288(12) 0.0366(6) Uani d . 1 1
H H9A 1.2269 0.3446 0.1615 0.044 Uiso calc R 1 1
H H9B 1.1506 0.3921 0.0964 0.044 Uiso calc R 1 1
C C10 1.2176(3) 0.51723(19) 0.15907(10) 0.0298(5) Uani d . 1 1
H H10A 1.2239 0.5253 0.2056 0.036 Uiso calc R 1 1
H H10B 1.3351 0.5258 0.1419 0.036 Uiso calc R 1 1
C C11 0.7893(3) 0.46034(17) 0.07363(9) 0.0235(4) Uani d . 1 1
H H11 0.8923 0.4642 0.0455 0.028 Uiso calc R 1 1
C C12 0.7037(3) 0.34673(18) 0.06509(11) 0.0328(5) Uani d . 1 1
H H12A 0.7916 0.2870 0.0663 0.039 Uiso calc R 1 1
H H12B 0.6216 0.3335 0.1000 0.039 Uiso calc R 1 1
C C13 0.6095(3) 0.3433(2) 0.00198(12) 0.0369(6) Uani d . 1 1
H H13A 0.6897 0.3611 -0.0329 0.044 Uiso calc R 1 1
H H13B 0.5620 0.2675 -0.0054 0.044 Uiso calc R 1 1
C C14 0.4664(3) 0.4280(2) 0.00382(12) 0.0402(6) Uani d . 1 1
H H14A 0.4237 0.4395 -0.0398 0.048 Uiso calc R 1 1
H H14B 0.3706 0.3968 0.0291 0.048 Uiso calc R 1 1
C C15 0.5150(3) 0.53988(18) 0.03113(9) 0.0267(4) Uani d . 1 1
N N16 0.6714(2) 0.55307(14) 0.05703(8) 0.0213(4) Uani d . 1 1
C C17 0.7358(3) 0.66798(17) 0.06706(10) 0.0232(4) Uani d . 1 1
H H17A 0.6427 0.7220 0.0580 0.028 Uiso calc R 1 1
H H17B 0.8308 0.6829 0.0371 0.028 Uiso calc R 1 1
O O1 0.41292(18) 0.62004(14) 0.02719(7) 0.0319(4) Uani d . 1 1
O O2 1.09826(17) 0.59837(13) 0.06528(6) 0.0218(3) Uani d . 1 1
H H2 1.1963 0.6109 0.0503 0.033 Uiso calc R 1 1

loop_
_atom_site_aniso_label
_atom_site_aniso_U_11
_atom_site_aniso_U_22
_atom_site_aniso_U_33
_atom_site_aniso_U_12
_atom_site_aniso_U_13
_atom_site_aniso_U_23
Fe1 0.03331(16) 0.02190(14) 0.01931(13) -0.00039(14) 0.00051(12) -0.00073(11)
Cl1 0.0359(3) 0.0272(2) 0.0277(2) -0.0024(3) -0.0005(2) 0.00547(19)
Cl2 0.0571(4) 0.0398(4) 0.0395(3) -0.0238(3) -0.0061(3) 0.0081(3)
Cl3 0.0607(4) 0.0372(4) 0.0427(4) 0.0213(3) 0.0135(3) 0.0028(3)
Cl4 0.0444(3) 0.0461(3) 0.0216(2) 0.0090(3) -0.0043(2) -0.0082(2)
N1 0.0239(8) 0.0255(9) 0.0169(8) -0.0008(8) -0.0052(7) -0.0010(8)
C2 0.0260(11) 0.0290(12) 0.0277(11) -0.0047(9) -0.0072(9) -0.0038(10)
C3 0.0318(12) 0.0205(10) 0.0372(12) -0.0016(9) -0.0087(9) -0.0025(9)
C4 0.0284(11) 0.0307(13) 0.0383(13) 0.0028(10) -0.0043(10) -0.0100(11)
C5 0.0211(10) 0.0325(13) 0.0240(11) 0.0007(9) 0.0035(8) -0.0054(9)
C6 0.0249(10) 0.0335(12) 0.0160(10) -0.0037(9) 0.0030(8) -0.0001(9)
C7 0.0281(10) 0.0297(12) 0.0237(10) -0.0040(10) 0.0018(8) 0.0046(10)
C8 0.0486(14) 0.0297(11) 0.0359(12) -0.0076(11) -0.0129(12) 0.0132(10)
C9 0.0415(13) 0.0247(12) 0.0436(14) 0.0044(10) -0.0142(11) 0.0045(11)
C10 0.0322(11) 0.0299(12) 0.0272(11) 0.0048(10) -0.0105(9) 0.0030(10)
C11 0.0203(9) 0.0239(11) 0.0265(11) -0.0011(8) 0.0002(8) 0.0028(9)
C12 0.0337(12) 0.0228(11) 0.0419(13) -0.0032(10) -0.0013(10) 0.0007(10)
C13 0.0362(13) 0.0304(13) 0.0441(14) -0.0097(11) 0.0005(11) -0.0084(11)
C14 0.0318(13) 0.0401(13) 0.0487(14) -0.0093(12) -0.0080(11) -0.0059(11)
C15 0.0210(10) 0.0336(11) 0.0257(10) -0.0028(10) 0.0029(9) 0.0030(8)
N16 0.0190(8) 0.0225(9) 0.0226(9) -0.0022(7) 0.0014(6) 0.0005(7)
C17 0.0204(10) 0.0214(10) 0.0278(10) 0.0004(8) -0.0010(9) -0.0013(9)
O1 0.0194(7) 0.0359(9) 0.0404(9) -0.0004(7) -0.0015(6) 0.0040(8)
O2 0.0190(7) 0.0307(8) 0.0157(6) -0.0011(6) 0.0001(5) -0.0008(6)

loop_
_atom_type_symbol
_atom_type_description
_atom_type_scat_dispersion_real
_atom_type_scat_dispersion_imag
_atom_type_scat_source
C C 0.0033 0.0016 'International Tables Vol C Tables 4.2.6.8 and 6.1.1.4'
H H 0.0000 0.0000 'International Tables Vol C Tables 4.2.6.8 and 6.1.1.4'
N N 0.0061 0.0033 'International Tables Vol C Tables 4.2.6.8 and 6.1.1.4'
O O 0.0106 0.0060 'International Tables Vol C Tables 4.2.6.8 and 6.1.1.4'
Fe Fe 0.3463 0.8444 'International Tables Vol C Tables 4.2.6.8 and 6.1.1.4'
Cl Cl 0.1484 0.1585 'International Tables Vol C Tables 4.2.6.8 and 6.1.1.4'

loop_
_geom_angle_atom_site_label_1
_geom_angle_atom_site_label_2
_geom_angle_atom_site_label_3
_geom_angle
Cl4 Fe1 Cl2 108.37(3)
Cl4 Fe1 Cl3 108.45(3)
Cl2 Fe1 Cl3 112.70(3)
Cl4 Fe1 Cl1 109.23(2)
Cl2 Fe1 Cl1 109.48(3)
Cl3 Fe1 Cl1 108.55(3)
O2 N1 C2 109.09(15)
O2 N1 C10 109.52(15)
C2 N1 C10 110.59(15)
O2 N1 C6 107.26(14)
C2 N1 C6 110.36(17)
C10 N1 C6 109.95(16)
N1 C2 C3 110.95(16)
N1 C2 H2A 109.4
C3 C2 H2A 109.4
N1 C2 H2B 109.4
C3 C2 H2B 109.4
H2A C2 H2B 108.0
C2 C3 C4 111.3(2)
C2 C3 H3A 109.4
C4 C3 H3A 109.4
C2 C3 H3B 109.4
C4 C3 H3B 109.4
H3A C3 H3B 108.0
C3 C4 C5 113.30(19)
C3 C4 H4A 108.9
C5 C4 H4A 108.9
C3 C4 H4B 108.9
C5 C4 H4B 108.9
H4A C4 H4B 107.7
C6 C5 C4 112.33(17)
C6 C5 C17 112.53(17)
C4 C5 C17 113.14(19)
C6 C5 H5 106.0
C4 C5 H5 106.0
C17 C5 H5 106.0
C5 C6 N1 113.07(17)
C5 C6 C7 112.02(17)
N1 C6 C7 112.84(18)
C5 C6 H6 106.1
N1 C6 H6 106.1
C7 C6 H6 106.1
C8 C7 C6 110.00(17)
C8 C7 C11 114.93(19)
C6 C7 C11 113.68(17)
C8 C7 H7 105.8
C6 C7 H7 105.8
C11 C7 H7 105.8
C9 C8 C7 111.76(18)
C9 C8 H8A 109.3
C7 C8 H8A 109.3
C9 C8 H8B 109.3
C7 C8 H8B 109.3
H8A C8 H8B 107.9
C10 C9 C8 110.7(2)
C10 C9 H9A 109.5
C8 C9 H9A 109.5
C10 C9 H9B 109.5
C8 C9 H9B 109.5
H9A C9 H9B 108.1
N1 C10 C9 111.44(17)
N1 C10 H10A 109.3
C9 C10 H10A 109.3
N1 C10 H10B 109.3
C9 C10 H10B 109.3
H10A C10 H10B 108.0
N16 C11 C12 111.55(17)
N16 C11 C7 108.17(16)
C12 C11 C7 110.63(18)
N16 C11 H11 108.8
C12 C11 H11 108.8
C7 C11 H11 108.8
C13 C12 C11 109.82(18)
C13 C12 H12A 109.7
C11 C12 H12A 109.7
C13 C12 H12B 109.7
C11 C12 H12B 109.7
H12A C12 H12B 108.2
C14 C13 C12 108.42(19)
C14 C13 H13A 110.0
C12 C13 H13A 110.0
C14 C13 H13B 110.0
C12 C13 H13B 110.0
H13A C13 H13B 108.4
C15 C14 C13 114.89(19)
C15 C14 H14A 108.5
C13 C14 H14A 108.5
C15 C14 H14B 108.5
C13 C14 H14B 108.5
H14A C14 H14B 107.5
O1 C15 N16 120.96(19)
O1 C15 C14 119.75(19)
N16 C15 C14 119.22(19)
C15 N16 C17 118.37(17)
C15 N16 C11 124.78(17)
C17 N16 C11 116.77(15)
N16 C17 C5 111.93(17)
N16 C17 H17A 109.2
C5 C17 H17A 109.2
N16 C17 H17B 109.2
C5 C17 H17B 109.2
H17A C17 H17B 107.9
N1 O2 H2 109.5

loop_
_geom_bond_atom_site_label_1
_geom_bond_atom_site_label_2
_geom_bond_distance
Fe1 Cl4 2.1874(6)
Fe1 Cl2 2.1942(7)
Fe1 Cl3 2.1954(7)
Fe1 Cl1 2.1984(5)
N1 O2 1.422(2)
N1 C2 1.509(3)
N1 C10 1.509(3)
N1 C6 1.529(3)
C2 C3 1.510(3)
C2 H2A 0.9900
C2 H2B 0.9900
C3 C4 1.520(3)
C3 H3A 0.9900
C3 H3B 0.9900
C4 C5 1.523(3)
C4 H4A 0.9900
C4 H4B 0.9900
C5 C6 1.521(3)
C5 C17 1.534(3)
C5 H5 1.0000
C6 C7 1.533(3)
C6 H6 1.0000
C7 C8 1.533(3)
C7 C11 1.546(3)
C7 H7 1.0000
C8 C9 1.518(4)
C8 H8A 0.9900
C8 H8B 0.9900
C9 C10 1.512(3)
C9 H9A 0.9900
C9 H9B 0.9900
C10 H10A 0.9900
C10 H10B 0.9900
C11 N16 1.482(3)
C11 C12 1.523(3)
C11 H11 1.0000
C12 C13 1.523(3)
C12 H12A 0.9900
C12 H12B 0.9900
C13 C14 1.507(3)
C13 H13A 0.9900
C13 H13B 0.9900
C14 C15 1.505(3)
C14 H14A 0.9900
C14 H14B 0.9900
C15 O1 1.248(3)
C15 N16 1.345(3)
N16 C17 1.478(3)
C17 H17A 0.9900
C17 H17B 0.9900
O2 H2 0.8400

loop_
_geom_hbond_atom_site_label_D
_geom_hbond_atom_site_label_H
_geom_hbond_atom_site_label_A
_geom_hbond_site_symmetry_A
_geom_hbond_distance_DH
_geom_hbond_distance_HA
_geom_hbond_distance_DA
_geom_hbond_angle_DHA
O2 H2 O1 1_655 0.84 1.76 2.5935(19) 171

loop_
_geom_torsion_atom_site_label_1
_geom_torsion_atom_site_label_2
_geom_torsion_atom_site_label_3
_geom_torsion_atom_site_label_4
_geom_torsion
O2 N1 C2 C3 59.1(2)
C10 N1 C2 C3 179.66(18)
C6 N1 C2 C3 -58.5(2)
N1 C2 C3 C4 57.9(2)
C2 C3 C4 C5 -52.4(3)
C3 C4 C5 C6 47.8(2)
C3 C4 C5 C17 -81.0(2)
C4 C5 C6 N1 -48.8(2)
C17 C5 C6 N1 80.3(2)
C4 C5 C6 C7 -177.63(17)
C17 C5 C6 C7 -48.6(2)
O2 N1 C6 C5 -64.5(2)
C2 N1 C6 C5 54.2(2)
C10 N1 C6 C5 176.50(16)
O2 N1 C6 C7 63.9(2)
C2 N1 C6 C7 -177.34(16)
C10 N1 C6 C7 -55.1(2)
C5 C6 C7 C8 -177.77(18)
N1 C6 C7 C8 53.3(2)
C5 C6 C7 C11 51.7(2)
N1 C6 C7 C11 -77.2(2)
C6 C7 C8 C9 -53.7(2)
C11 C7 C8 C9 76.1(2)
C7 C8 C9 C10 56.7(2)
O2 N1 C10 C9 -60.6(2)
C2 N1 C10 C9 179.15(19)
C6 N1 C10 C9 57.0(2)
C8 C9 C10 N1 -58.5(2)
C8 C7 C11 N16 179.53(16)
C6 C7 C11 N16 -52.5(2)
C8 C7 C11 C12 57.1(2)
C6 C7 C11 C12 -174.92(18)
N16 C11 C12 C13 45.7(2)
C7 C11 C12 C13 166.21(18)
C11 C12 C13 C14 -64.4(2)
C12 C13 C14 C15 44.5(3)
C13 C14 C15 O1 170.62(19)
C13 C14 C15 N16 -6.5(3)
O1 C15 N16 C17 -14.0(3)
C14 C15 N16 C17 163.0(2)
O1 C15 N16 C11 169.15(18)
C14 C15 N16 C11 -13.8(3)
C12 C11 N16 C15 -6.8(3)
C7 C11 N16 C15 -128.66(19)
C12 C11 N16 C17 176.39(17)
C7 C11 N16 C17 54.5(2)
C15 N16 C17 C5 129.11(19)
C11 N16 C17 C5 -53.8(2)
C6 C5 C17 N16 48.7(2)
C4 C5 C17 N16 177.31(17)
